data_4033459
loop_
_publ_author_name
'Rodr\'iguez, Ricardo I'
'Ram\'irez, Elsie'
'Yuste, Francisco'
'S\'anchez-Obreg\'on, Rub\'en'
'Alem\'an, Jos\'e'

_publ_section_title
;
 Asymmetric Synthesis of Secondary and Tertiary Propargylic Alcohols by
 Umpolung of Acetylenic Sulfones and ortho-Sulfinyl Carbanions.
;
_journal_issue 4
_journal_name_full 'The Journal of organic chemistry'
_journal_page_first 1940
_journal_page_last 1947
_journal_paper_doi 10.1021/acs.joc.7b02887
_journal_volume 83
_journal_year 2018
_chemical_absolute_configuration ad
_chemical_formula_moiety 'C22 H18 O2 S'
_chemical_formula_sum 'C22 H18 O2 S'
_chemical_formula_weight 346.42
_space_group_crystal_system orthorhombic
_space_group_IT_number 19
_space_group_name_Hall 'P 2ac 2ab'
_space_group_name_H-M_alt 'P 21 21 21'
_symmetry_space_group_name_Hall 'P 2ac 2ab'
_symmetry_space_group_name_H-M 'P 21 21 21'
_atom_sites_solution_hydrogens mixed
_atom_sites_solution_primary direct
_atom_sites_solution_secondary difmap
_audit_creation_method SHELXL-2014/7
_cell_angle_alpha 90
_cell_angle_beta 90
_cell_angle_gamma 90
_cell_formula_units_Z 4
_cell_length_a 8.3873(7)
_cell_length_b 9.3221(8)
_cell_length_c 22.9755(19)
_cell_measurement_reflns_used 2160
_cell_measurement_temperature 150(2)
_cell_measurement_theta_max 22.27
_cell_measurement_theta_min 2.36
_cell_volume 1796.4(3)
_computing_cell_refinement 'APEX2 v2014.1-1(Bruker, 2014)'
_computing_data_collection 'APEX2 v2014.1-1(Bruker, 2014)'
_computing_data_reduction 'SAINT V8.34A (Bruker, 2014)'
_computing_molecular_graphics 'XP V 5.1 (Bruker, 1998)'
_computing_publication_material 'CIFTAB V 2013/2 (Sheldrick, 2013)'
_computing_structure_refinement 'SHELXL-2014/7 (Sheldrick, 2014)'
_computing_structure_solution 'SHELXS-2012 (Bruker, 2013)'
_diffrn_ambient_temperature 150(2)
_diffrn_detector_area_resol_mean 8.333
_diffrn_measured_fraction_theta_full 0.998
_diffrn_measured_fraction_theta_max 0.998
_diffrn_measurement_device_type 'Bruker Smart Apex CCD diffractometer 01-670-03'
_diffrn_measurement_method \w-scans
_diffrn_radiation_monochromator graphite
_diffrn_radiation_source 'fine-focus sealed tube'
_diffrn_radiation_type MoK\a
_diffrn_radiation_wavelength 0.71073
_diffrn_reflns_av_R_equivalents 0.0665
_diffrn_reflns_av_unetI/netI 0.0764
_diffrn_reflns_Laue_measured_fraction_full 0.998
_diffrn_reflns_Laue_measured_fraction_max 0.998
_diffrn_reflns_limit_h_max 11
_diffrn_reflns_limit_h_min -11
_diffrn_reflns_limit_k_max 12
_diffrn_reflns_limit_k_min -12
_diffrn_reflns_limit_l_max 28
_diffrn_reflns_limit_l_min -30
_diffrn_reflns_number 16063
_diffrn_reflns_point_group_measured_fraction_full 0.999
_diffrn_reflns_point_group_measured_fraction_max 0.997
_diffrn_reflns_theta_full 25.242
_diffrn_reflns_theta_max 28.713
_diffrn_reflns_theta_min 2.358
_exptl_absorpt_coefficient_mu 0.192
_exptl_absorpt_correction_T_max 0.9875
_exptl_absorpt_correction_T_min 0.9031
_exptl_absorpt_correction_type analytical
_exptl_absorpt_process_details '(Sheldrick, 2000)'
_exptl_crystal_colour colourless
_exptl_crystal_density_diffrn 1.281
_exptl_crystal_density_meas ?
_exptl_crystal_density_method 'not measured'
_exptl_crystal_description needle
_exptl_crystal_F_000 728
_exptl_crystal_size_max 0.569
_exptl_crystal_size_mid 0.131
_exptl_crystal_size_min 0.069
_exptl_transmission_factor_max 1.0000
_exptl_transmission_factor_min 0.8743
_refine_diff_density_max 0.214
_refine_diff_density_min -0.273
_refine_diff_density_rms 0.051
_refine_ls_abs_structure_details
;
 Flack x determined using 970 quotients [(I+)-(I-)]/[(I+)+(I-)]
 (Parsons, Flack and Wagner, Acta Cryst. B69 (2013) 249-259).
;
_refine_ls_abs_structure_Flack 0.01(6)
_refine_ls_extinction_method none
_refine_ls_goodness_of_fit_ref 1.080
_refine_ls_hydrogen_treatment mixed
_refine_ls_matrix_type full
_refine_ls_number_parameters 230
_refine_ls_number_reflns 4635
_refine_ls_number_restraints 1
_refine_ls_restrained_S_all 1.080
_refine_ls_R_factor_all 0.0885
_refine_ls_R_factor_gt 0.0585
_refine_ls_shift/su_max 0.000
_refine_ls_shift/su_mean 0.000
_refine_ls_structure_factor_coef Fsqd
_refine_ls_weighting_details 'w=1/[\s^2^(Fo^2^)+(0.0264P)^2^+0.2946P] where P=(Fo^2^+2Fc^2^)/3'
_refine_ls_weighting_scheme calc
_refine_ls_wR_factor_gt 0.0937
_refine_ls_wR_factor_ref 0.1087
_reflns_Friedel_coverage 0.748
_reflns_Friedel_fraction_full 1.000
_reflns_Friedel_fraction_max 0.996
_reflns_number_gt 3445
_reflns_number_total 4635
_reflns_threshold_expression 'I > 2\s(I)'
_cod_data_source_file jo7b02887_si_002.cif
_cod_data_source_block 332YLF16
_cod_depositor_comments
;
The following automatic conversions were performed:

'_exptl_crystal_density_meas' value 'not measured' was changed to '?'
- the value is perceived as not measured.

Automatic conversion script
Id: cif_fix_values 4973 2017-02-22 13:04:09Z antanas 

 Adding full bibliography for 4033459.cif.
;
_cod_database_code 4033459
_shelx_shelxl_version_number 2014/7
_shelx_space_group_comment
;
The symmetry employed for this shelxl refinement is uniquely defined
by the following loop, which should always be used as a source of
symmetry information in preference to the above space-group names.
They are only intended as comments.
;
_shelx_estimated_absorpt_t_min 0.899
_shelx_estimated_absorpt_t_max 0.987

loop_
_space_group_symop_operation_xyz
'x, y, z'
'x+1/2, -y+1/2, -z'
'-x, y+1/2, -z+1/2'
'-x+1/2, -y, z+1/2'

loop_
_atom_site_label
_atom_site_type_symbol
_atom_site_fract_x
_atom_site_fract_y
_atom_site_fract_z
_atom_site_U_iso_or_equiv
_atom_site_adp_type
_atom_site_occupancy
_atom_site_site_symmetry_order
_atom_site_calc_flag
_atom_site_refinement_flags_posn
_atom_site_refinement_flags_adp
S1 S 0.59016(11) 0.00938(12) 0.31521(4) 0.0341(2) Uani 1 1 d . .
O1 O 0.1732(4) -0.2687(3) 0.32037(14) 0.0542(9) Uani 1 1 d D .
H2 H 0.221(6) -0.298(5) 0.2897(14) 0.081 Uiso 1 1 d D U
C1 C 0.3872(4) 0.0728(4) 0.31173(15) 0.0300(8) Uani 1 1 d . .
C2 C 0.2590(4) -0.0182(5) 0.32249(14) 0.0340(9) Uani 1 1 d . .
C3 C 0.1065(5) 0.0365(5) 0.31331(17) 0.0452(11) Uani 1 1 d . .
H3 H 0.0165 -0.0233 0.3197 0.054 Uiso 1 1 calc R U
C4 C 0.0839(6) 0.1753(6) 0.29521(17) 0.0520(12) Uani 1 1 d . .
H4 H -0.0215 0.2097 0.2892 0.062 Uiso 1 1 calc R U
C5 C 0.2102(6) 0.2650(6) 0.28570(18) 0.0507(12) Uani 1 1 d . .
H5 H 0.1929 0.3611 0.2735 0.061 Uiso 1 1 calc R U
C6 C 0.3641(5) 0.2139(5) 0.29405(16) 0.0403(10) Uani 1 1 d . .
H6 H 0.4531 0.2750 0.2877 0.048 Uiso 1 1 calc R U
C7 C 0.2805(5) -0.1691(5) 0.34652(16) 0.0365(10) Uani 1 1 d . .
H7 H 0.3927 -0.2014 0.3399 0.044 Uiso 1 1 calc R U
C8 C 0.2465(5) -0.1661(4) 0.40994(18) 0.0351(9) Uani 1 1 d . .
C9 C 0.2266(5) -0.1532(4) 0.46127(17) 0.0324(9) Uani 1 1 d . .
C10 C 0.2039(5) -0.1351(4) 0.52270(16) 0.0299(9) Uani 1 1 d . .
C11 C 0.3279(5) -0.1653(4) 0.56127(17) 0.0354(9) Uani 1 1 d . .
H11 H 0.4267 -0.1998 0.5467 0.042 Uiso 1 1 calc R U
C12 C 0.3084(5) -0.1455(4) 0.62072(18) 0.0438(11) Uani 1 1 d . .
H12 H 0.3930 -0.1667 0.6468 0.053 Uiso 1 1 calc R U
C13 C 0.1646(6) -0.0946(5) 0.64149(18) 0.0451(11) Uani 1 1 d . .
H13 H 0.1508 -0.0802 0.6821 0.054 Uiso 1 1 calc R U
C14 C 0.0415(5) -0.0646(4) 0.60401(18) 0.0419(11) Uani 1 1 d . .
H14 H -0.0570 -0.0303 0.6190 0.050 Uiso 1 1 calc R U
C15 C 0.0598(5) -0.0841(4) 0.54436(17) 0.0355(9) Uani 1 1 d . .
H15 H -0.0255 -0.0627 0.5186 0.043 Uiso 1 1 calc R U
C16 C 0.6462(4) 0.0771(4) 0.38505(15) 0.0276(8) Uani 1 1 d . .
C17 C 0.7199(5) 0.2089(4) 0.38935(17) 0.0362(9) Uani 1 1 d . .
H17 H 0.7408 0.2644 0.3555 0.043 Uiso 1 1 calc R U
C18 C 0.7633(5) 0.2593(4) 0.44433(18) 0.0372(10) Uani 1 1 d . .
H18 H 0.8160 0.3491 0.4477 0.045 Uiso 1 1 calc R U
C19 C 0.7307(5) 0.1804(4) 0.49418(17) 0.0326(9) Uani 1 1 d . .
C20 C 0.6595(4) 0.0476(4) 0.48807(17) 0.0364(9) Uani 1 1 d . .
H20 H 0.6386 -0.0085 0.5217 0.044 Uiso 1 1 calc R U
C21 C 0.6178(4) -0.0054(4) 0.43355(15) 0.0333(8) Uani 1 1 d . .
H21 H 0.5703 -0.0975 0.4299 0.040 Uiso 1 1 calc R U
O3 O 0.6789(3) 0.0977(4) 0.27129(11) 0.0479(8) Uani 1 1 d . .
C24 C 0.7712(6) 0.2398(5) 0.55350(19) 0.0508(12) Uani 1 1 d . .
H24A H 0.7218 0.1800 0.5836 0.076 Uiso 1 1 calc R U
H24B H 0.7310 0.3382 0.5567 0.076 Uiso 1 1 calc R U
H24C H 0.8872 0.2397 0.5587 0.076 Uiso 1 1 calc R U

loop_
_atom_site_aniso_label
_atom_site_aniso_U_11
_atom_site_aniso_U_22
_atom_site_aniso_U_33
_atom_site_aniso_U_23
_atom_site_aniso_U_13
_atom_site_aniso_U_12
S1 0.0261(4) 0.0456(5) 0.0304(5) -0.0044(5) 0.0065(4) -0.0021(5)
O1 0.0453(19) 0.068(2) 0.0492(19) -0.0284(17) 0.0138(17) -0.0238(16)
C1 0.0256(19) 0.048(2) 0.0161(16) 0.0005(17) 0.0013(15) 0.0018(16)
C2 0.0276(18) 0.057(2) 0.0175(17) -0.0025(19) 0.0008(15) -0.0026(19)
C3 0.029(2) 0.075(3) 0.032(2) -0.003(2) -0.0003(18) -0.002(2)
C4 0.034(2) 0.088(4) 0.035(2) 0.005(2) -0.005(2) 0.016(3)
C5 0.050(3) 0.069(3) 0.033(2) 0.015(2) 0.009(2) 0.016(3)
C6 0.039(2) 0.055(3) 0.027(2) 0.0088(19) 0.0071(18) -0.002(2)
C7 0.030(2) 0.045(2) 0.035(2) -0.0084(18) 0.0043(18) -0.0084(19)
C8 0.030(2) 0.035(2) 0.039(2) -0.0010(18) 0.0011(18) -0.0048(17)
C9 0.029(2) 0.032(2) 0.036(2) -0.0009(17) 0.0048(18) -0.0039(17)
C10 0.0281(19) 0.0278(19) 0.034(2) 0.0016(16) 0.0048(17) -0.0005(16)
C11 0.029(2) 0.036(2) 0.041(2) 0.0017(18) 0.0007(19) 0.0025(17)
C12 0.050(3) 0.044(2) 0.037(2) 0.005(2) -0.008(2) 0.004(2)
C13 0.058(3) 0.046(2) 0.031(2) 0.006(2) 0.005(2) 0.002(2)
C14 0.042(3) 0.042(2) 0.042(2) 0.000(2) 0.012(2) 0.005(2)
C15 0.033(2) 0.036(2) 0.037(2) 0.0033(18) 0.0023(18) -0.0019(18)
C16 0.0195(16) 0.0346(19) 0.0288(19) -0.0009(16) 0.0037(15) 0.0006(16)
C17 0.038(2) 0.035(2) 0.036(2) 0.0024(17) 0.0058(19) -0.0047(18)
C18 0.038(2) 0.030(2) 0.044(2) -0.0052(18) -0.001(2) -0.0049(18)
C19 0.0247(19) 0.039(2) 0.034(2) -0.0023(17) -0.0041(17) 0.0023(17)
C20 0.030(2) 0.042(2) 0.036(2) 0.0084(17) -0.0060(18) -0.0027(18)
C21 0.0297(19) 0.0298(18) 0.041(2) 0.0042(18) -0.0061(16) -0.0053(18)
O3 0.0364(16) 0.071(2) 0.0359(16) 0.0074(15) 0.0150(14) -0.0101(16)
C24 0.052(3) 0.055(3) 0.045(3) -0.009(2) -0.012(2) 0.000(2)

loop_
_atom_type_symbol
_atom_type_description
_atom_type_scat_dispersion_real
_atom_type_scat_dispersion_imag
_atom_type_scat_source
C C 0.0033 0.0016 'International Tables Vol C Tables 4.2.6.8 and 6.1.1.4'
H H 0.0000 0.0000 'International Tables Vol C Tables 4.2.6.8 and 6.1.1.4'
S S 0.1246 0.1234 'International Tables Vol C Tables 4.2.6.8 and 6.1.1.4'
O O 0.0106 0.0060 'International Tables Vol C Tables 4.2.6.8 and 6.1.1.4'

loop_
_geom_angle_atom_site_label_1
_geom_angle_atom_site_label_2
_geom_angle_atom_site_label_3
_geom_angle
O3 S1 C16 106.23(17)
O3 S1 C1 105.00(18)
C16 S1 C1 99.93(16)
C7 O1 H2 105(4)
C6 C1 C2 121.4(4)
C6 C1 S1 117.0(3)
C2 C1 S1 121.4(3)
C1 C2 C3 117.3(4)
C1 C2 C7 122.5(3)
C3 C2 C7 120.1(4)
C4 C3 C2 121.2(4)
C4 C3 H3 119.4
C2 C3 H3 119.4
C5 C4 C3 121.2(4)
C5 C4 H4 119.4
C3 C4 H4 119.4
C4 C5 C6 119.2(4)
C4 C5 H5 120.4
C6 C5 H5 120.4
C5 C6 C1 119.6(4)
C5 C6 H6 120.2
C1 C6 H6 120.2
O1 C7 C8 107.7(3)
O1 C7 C2 112.0(3)
C8 C7 C2 108.4(3)
O1 C7 H7 109.5
C8 C7 H7 109.5
C2 C7 H7 109.5
C9 C8 C7 174.4(4)
C8 C9 C10 179.0(4)
C15 C10 C11 119.3(3)
C15 C10 C9 120.5(4)
C11 C10 C9 120.1(3)
C12 C11 C10 120.7(4)
C12 C11 H11 119.7
C10 C11 H11 119.7
C13 C12 C11 119.3(4)
C13 C12 H12 120.4
C11 C12 H12 120.4
C14 C13 C12 120.7(4)
C14 C13 H13 119.7
C12 C13 H13 119.7
C13 C14 C15 120.5(4)
C13 C14 H14 119.7
C15 C14 H14 119.7
C10 C15 C14 119.6(4)
C10 C15 H15 120.2
C14 C15 H15 120.2
C21 C16 C17 121.2(3)
C21 C16 S1 119.0(3)
C17 C16 S1 119.8(3)
C16 C17 C18 118.8(4)
C16 C17 H17 120.6
C18 C17 H17 120.6
C19 C18 C17 121.2(4)
C19 C18 H18 119.4
C17 C18 H18 119.4
C20 C19 C18 118.4(4)
C20 C19 C24 121.2(4)
C18 C19 C24 120.4(4)
C19 C20 C21 121.2(4)
C19 C20 H20 119.4
C21 C20 H20 119.4
C16 C21 C20 119.2(4)
C16 C21 H21 120.4
C20 C21 H21 120.4
C19 C24 H24A 109.5
C19 C24 H24B 109.5
H24A C24 H24B 109.5
C19 C24 H24C 109.5
H24A C24 H24C 109.5
H24B C24 H24C 109.5

loop_
_geom_bond_atom_site_label_1
_geom_bond_atom_site_label_2
_geom_bond_distance
S1 O3 1.500(3)
S1 C16 1.787(4)
S1 C1 1.804(4)
O1 C7 1.426(5)
O1 H2 0.854(13)
C1 C6 1.390(5)
C1 C2 1.391(5)
C2 C3 1.393(5)
C2 C7 1.522(6)
C3 C4 1.372(6)
C3 H3 0.9500
C4 C5 1.367(7)
C4 H4 0.9500
C5 C6 1.389(6)
C5 H5 0.9500
C6 H6 0.9500
C7 C8 1.485(5)
C7 H7 1.0000
C8 C9 1.197(5)
C9 C10 1.434(5)
C10 C15 1.391(5)
C10 C11 1.395(5)
C11 C12 1.388(5)
C11 H11 0.9500
C12 C13 1.380(6)
C12 H12 0.9500
C13 C14 1.374(6)
C13 H13 0.9500
C14 C15 1.391(5)
C14 H14 0.9500
C15 H15 0.9500
C16 C21 1.375(5)
C16 C17 1.379(5)
C17 C18 1.396(5)
C17 H17 0.9500
C18 C19 1.388(5)
C18 H18 0.9500
C19 C20 1.382(5)
C19 C24 1.510(5)
C20 C21 1.391(5)
C20 H20 0.9500
C21 H21 0.9500
C24 H24A 0.9800
C24 H24B 0.9800
C24 H24C 0.9800

loop_
_geom_hbond_atom_site_label_D
_geom_hbond_atom_site_label_H
_geom_hbond_atom_site_label_A
_geom_hbond_distance_DH
_geom_hbond_distance_HA
_geom_hbond_distance_DA
_geom_hbond_angle_DHA
_geom_hbond_site_symmetry_A
O1 H2 O3 0.854(13) 1.902(18) 2.743(4) 168(5) 3_645
C7 H7 S1 1.00 2.63 3.167(4) 113.6 .

loop_
_geom_torsion_atom_site_label_1
_geom_torsion_atom_site_label_2
_geom_torsion_atom_site_label_3
_geom_torsion_atom_site_label_4
_geom_torsion
O3 S1 C1 C6 -27.4(3)
C16 S1 C1 C6 82.6(3)
O3 S1 C1 C2 148.5(3)
C16 S1 C1 C2 -101.6(3)
C6 C1 C2 C3 1.7(5)
S1 C1 C2 C3 -173.9(3)
C6 C1 C2 C7 -175.0(3)
S1 C1 C2 C7 9.4(5)
C1 C2 C3 C4 -0.9(6)
C7 C2 C3 C4 175.8(4)
C2 C3 C4 C5 -0.2(6)
C3 C4 C5 C6 0.6(6)
C4 C5 C6 C1 0.2(6)
C2 C1 C6 C5 -1.3(6)
S1 C1 C6 C5 174.5(3)
C1 C2 C7 O1 -141.1(3)
C3 C2 C7 O1 42.4(5)
C1 C2 C7 C8 100.2(4)
C3 C2 C7 C8 -76.4(4)
C15 C10 C11 C12 0.2(6)
C9 C10 C11 C12 178.7(4)
C10 C11 C12 C13 -0.3(6)
C11 C12 C13 C14 0.4(6)
C12 C13 C14 C15 -0.4(6)
C11 C10 C15 C14 -0.2(6)
C9 C10 C15 C14 -178.7(4)
C13 C14 C15 C10 0.3(6)
O3 S1 C16 C21 -162.9(3)
C1 S1 C16 C21 88.1(3)
O3 S1 C16 C17 15.7(3)
C1 S1 C16 C17 -93.2(3)
C21 C16 C17 C18 -1.1(6)
S1 C16 C17 C18 -179.7(3)
C16 C17 C18 C19 -1.2(6)
C17 C18 C19 C20 2.5(6)
C17 C18 C19 C24 -177.0(4)
C18 C19 C20 C21 -1.4(6)
C24 C19 C20 C21 178.1(4)
C17 C16 C21 C20 2.2(5)
S1 C16 C21 C20 -179.2(3)
C19 C20 C21 C16 -0.9(6)
